data_7061649
loop_
_publ_author_name
'Feng, Xiucun'
'Zhou, Ningning'
'Zhou, Hongke'
'Song, Fuhua'
'Fu, Shengjie'
'Zhang, Weidong'
'Liu, Xingliang'
'Xu, Defang'

_publ_section_title
;
 Achieving tricolor luminescence switching from a stimuli-responsive
 luminophore based on a bisarylic methanone derivative
;
_journal_issue 32
_journal_name_full 'New Journal of Chemistry'
_journal_page_first 15657
_journal_page_last 15665
_journal_paper_doi 10.1039/D2NJ02532A
_journal_volume 46
_journal_year 2022
_chemical_formula_sum 'C39 H27 N O2'
_chemical_formula_weight 541.61
_space_group_crystal_system triclinic
_space_group_IT_number 2
_space_group_name_Hall '-P 1'
_space_group_name_H-M_alt 'P -1'
_atom_sites_solution_hydrogens geom
_audit_creation_method SHELXL-2018/3
_audit_update_record
;
2021-10-30 deposited with the CCDC.	2022-07-20 downloaded from the CCDC.
;
_cell_angle_alpha 84.861(4)
_cell_angle_beta 89.533(3)
_cell_angle_gamma 89.472(4)
_cell_formula_units_Z 2
_cell_length_a 6.0021(3)
_cell_length_b 7.5070(4)
_cell_length_c 30.8256(13)
_cell_measurement_reflns_used 4843
_cell_measurement_temperature 150.00(10)
_cell_measurement_theta_max 73.5390
_cell_measurement_theta_min 2.8150
_cell_volume 1383.25(12)
_computing_structure_refinement 'SHELXL-2018/3 (Sheldrick, 2018)'
_diffrn_ambient_temperature 150
_diffrn_measured_fraction_theta_full 0.994
_diffrn_measured_fraction_theta_max 0.958
_diffrn_measurement_device_type 'SuperNova, Dual, Cu at zero, AtlasS2'
_diffrn_radiation_type CuK\a
_diffrn_radiation_wavelength 1.54178
_diffrn_reflns_av_R_equivalents 0.0265
_diffrn_reflns_av_unetI/netI 0.0390
_diffrn_reflns_Laue_measured_fraction_full 0.994
_diffrn_reflns_Laue_measured_fraction_max 0.958
_diffrn_reflns_limit_h_max 4
_diffrn_reflns_limit_h_min -7
_diffrn_reflns_limit_k_max 9
_diffrn_reflns_limit_k_min -9
_diffrn_reflns_limit_l_max 38
_diffrn_reflns_limit_l_min -34
_diffrn_reflns_number 9298
_diffrn_reflns_point_group_measured_fraction_full 0.994
_diffrn_reflns_point_group_measured_fraction_max 0.958
_diffrn_reflns_theta_full 67.679
_diffrn_reflns_theta_max 73.919
_diffrn_reflns_theta_min 2.879
_exptl_absorpt_coefficient_mu 0.622
_exptl_crystal_colour colorless
_exptl_crystal_density_diffrn 1.300
_exptl_crystal_description prism
_exptl_crystal_F_000 568
_refine_diff_density_max 0.288
_refine_diff_density_min -0.240
_refine_diff_density_rms 0.054
_refine_ls_extinction_method none
_refine_ls_goodness_of_fit_ref 1.110
_refine_ls_hydrogen_treatment constr
_refine_ls_matrix_type full
_refine_ls_number_parameters 379
_refine_ls_number_reflns 5375
_refine_ls_number_restraints 0
_refine_ls_restrained_S_all 1.110
_refine_ls_R_factor_all 0.0572
_refine_ls_R_factor_gt 0.0488
_refine_ls_shift/su_max 0.003
_refine_ls_shift/su_mean 0.000
_refine_ls_structure_factor_coef Fsqd
_refine_ls_weighting_details 'w=1/[\s^2^(Fo^2^)+(0.0563P)^2^+0.5095P] where P=(Fo^2^+2Fc^2^)/3'
_refine_ls_weighting_scheme calc
_refine_ls_wR_factor_gt 0.1312
_refine_ls_wR_factor_ref 0.1374
_reflns_Friedel_coverage 0.000
_reflns_number_gt 4623
_reflns_number_total 5375
_reflns_threshold_expression 'I > 2\s(I)'
_cod_data_source_file d2nj02532a2.cif
_cod_data_source_block c
_cod_depositor_comments 'Adding full bibliography for 7061649.cif.'
_cod_database_code 7061649
_shelx_shelxl_version_number 2018/3
_shelx_space_group_comment
;
The symmetry employed for this shelxl refinement is uniquely defined
by the following loop, which should always be used as a source of
symmetry information in preference to the above space-group names.
They are only intended as comments.
;

loop_
_space_group_symop_operation_xyz
'x, y, z'
'-x, -y, -z'

loop_
_atom_site_label
_atom_site_type_symbol
_atom_site_fract_x
_atom_site_fract_y
_atom_site_fract_z
_atom_site_U_iso_or_equiv
_atom_site_adp_type
_atom_site_occupancy
_atom_site_site_symmetry_order
_atom_site_calc_flag
_atom_site_refinement_flags_posn
_atom_site_refinement_flags_adp
_atom_site_refinement_flags_occupancy
_atom_site_disorder_assembly
_atom_site_disorder_group
O2 O 0.83772(19) 0.70512(19) -0.00151(4) 0.0354(3) Uani 1 1 d . . . . .
O1 O 1.4293(2) 1.01342(17) -0.15576(4) 0.0322(3) Uani 1 1 d . . . . .
C3 C 1.0264(3) 0.7334(2) 0.07995(5) 0.0251(3) Uani 1 1 d . . . . .
H3A H 0.885616 0.785051 0.076254 0.030 Uiso 1 1 calc R U . . .
C4 C 1.3765(3) 0.8610(2) -0.04017(6) 0.0259(3) Uani 1 1 d . . . . .
H4A H 1.450214 0.861378 -0.013764 0.031 Uiso 1 1 calc R U . . .
C5 C 1.0397(3) 0.7241(2) 0.00006(5) 0.0250(3) Uani 1 1 d . . . . .
C6 C 1.1646(3) 0.7829(2) -0.04080(5) 0.0237(3) Uani 1 1 d . . . . .
C7 C 1.0536(3) 0.7755(2) -0.08039(5) 0.0247(3) Uani 1 1 d . . . . .
H7A H 0.916006 0.720099 -0.081265 0.030 Uiso 1 1 calc R U . . .
C8 C 1.3187(3) 0.6150(2) 0.12797(5) 0.0241(3) Uani 1 1 d . . . . .
C9 C 1.4423(3) 0.5768(2) 0.09126(5) 0.0247(3) Uani 1 1 d . . . . .
H9A H 1.581622 0.522621 0.094917 0.030 Uiso 1 1 calc R U . . .
C10 C 1.5777(3) 0.4143(2) 0.26015(5) 0.0283(4) Uani 1 1 d . . . . .
H10A H 1.684480 0.417809 0.238057 0.034 Uiso 1 1 calc R U . . .
C11 C 1.4055(3) 0.5595(2) 0.17136(6) 0.0274(4) Uani 1 1 d . . . . .
H11A H 1.546199 0.506499 0.172648 0.033 Uiso 1 1 calc R U . . .
C12 C 1.1529(3) 0.8525(2) -0.11834(5) 0.0249(3) Uani 1 1 d . . . . .
C13 C 1.0863(3) 0.8857(2) -0.16363(5) 0.0265(4) Uani 1 1 d . . . . .
C14 C 1.3024(3) 0.5775(2) 0.20926(6) 0.0298(4) Uani 1 1 d . . . . .
H14A H 1.173811 0.647745 0.208299 0.036 Uiso 1 1 calc R U . . .
C15 C 1.3617(3) 0.6180(2) 0.04957(5) 0.0244(3) Uani 1 1 d . . . . .
H15A H 1.448984 0.594570 0.025632 0.029 Uiso 1 1 calc R U . . .
C16 C 1.3713(3) 0.4981(2) 0.25210(6) 0.0278(4) Uani 1 1 d . . . . .
C17 C 1.1091(3) 0.6968(2) 0.12130(5) 0.0269(4) Uani 1 1 d . . . . .
H17A H 1.025116 0.726586 0.145121 0.032 Uiso 1 1 calc R U . . .
C18 C 1.1511(3) 0.6941(2) 0.04327(5) 0.0228(3) Uani 1 1 d . . . . .
N1 N 1.5207(3) 0.2185(2) 0.37400(5) 0.0343(4) Uani 1 1 d . . . . .
C20 C 1.4790(3) 0.9375(2) -0.07780(6) 0.0283(4) Uani 1 1 d . . . . .
H20A H 1.619256 0.988881 -0.077322 0.034 Uiso 1 1 calc R U . . .
C21 C 1.6259(3) 0.3265(2) 0.30026(6) 0.0287(4) Uani 1 1 d . . . . .
H21A H 1.765396 0.273687 0.304961 0.034 Uiso 1 1 calc R U . . .
C22 C 1.3615(3) 0.9330(2) -0.11580(6) 0.0266(4) Uani 1 1 d . . . . .
C23 C 1.6356(3) 0.0522(2) 0.37186(6) 0.0307(4) Uani 1 1 d . . . . .
C24 C 1.2539(3) 1.0524(3) -0.22747(6) 0.0345(4) Uani 1 1 d . . . . .
H24A H 1.370564 1.119045 -0.240364 0.041 Uiso 1 1 calc R U . . .
C25 C 0.8996(3) 0.8494(2) -0.18741(6) 0.0312(4) Uani 1 1 d . . . . .
H25A H 0.782781 0.783033 -0.174482 0.037 Uiso 1 1 calc R U . . .
C26 C 1.4677(3) 0.3159(2) 0.33397(6) 0.0291(4) Uani 1 1 d . . . . .
C27 C 1.2583(3) 0.9853(2) -0.18420(6) 0.0286(4) Uani 1 1 d . . . . .
C28 C 0.8910(3) 0.9143(3) -0.23085(6) 0.0349(4) Uani 1 1 d . . . . .
H28A H 0.766920 0.890784 -0.247224 0.042 Uiso 1 1 calc R U . . .
C29 C 1.4221(3) 0.2575(3) 0.41399(6) 0.0325(4) Uani 1 1 d . . . . .
C30 C 1.2171(3) 0.4905(3) 0.28643(6) 0.0335(4) Uani 1 1 d . . . . .
H30A H 1.080613 0.548963 0.282319 0.040 Uiso 1 1 calc R U . . .
C31 C 1.2618(3) 0.3982(3) 0.32640(6) 0.0343(4) Uani 1 1 d . . . . .
H31A H 1.153523 0.391272 0.348229 0.041 Uiso 1 1 calc R U . . .
C32 C 1.3843(4) 0.4338(3) 0.42292(6) 0.0407(5) Uani 1 1 d . . . . .
H32A H 1.422529 0.526982 0.402349 0.049 Uiso 1 1 calc R U . . .
C33 C 1.0651(3) 1.0144(3) -0.25049(6) 0.0354(4) Uani 1 1 d . . . . .
H33A H 1.054419 1.056544 -0.279702 0.042 Uiso 1 1 calc R U . . .
C34 C 1.8303(3) 0.0187(3) 0.39516(7) 0.0397(5) Uani 1 1 d . . . . .
H34A H 1.887373 0.104260 0.411972 0.048 Uiso 1 1 calc R U . . .
C35 C 1.5519(4) -0.0743(3) 0.34639(6) 0.0397(5) Uani 1 1 d . . . . .
H35A H 1.421302 -0.051290 0.330778 0.048 Uiso 1 1 calc R U . . .
C36 C 1.3662(3) 0.1209(3) 0.44548(6) 0.0403(5) Uani 1 1 d . . . . .
H36A H 1.391283 0.002426 0.440133 0.048 Uiso 1 1 calc R U . . .
C37 C 1.2729(4) 0.1604(3) 0.48495(7) 0.0498(6) Uani 1 1 d . . . . .
H37A H 1.237014 0.067978 0.505890 0.060 Uiso 1 1 calc R U . . .
C38 C 1.6643(5) -0.2354(3) 0.34436(8) 0.0564(7) Uani 1 1 d . . . . .
H38A H 1.610247 -0.319823 0.326901 0.068 Uiso 1 1 calc R U . . .
C39 C 1.2899(4) 0.4712(3) 0.46231(7) 0.0497(6) Uani 1 1 d . . . . .
H39A H 1.264512 0.589420 0.467915 0.060 Uiso 1 1 calc R U . . .
C2 C 1.2331(4) 0.3344(4) 0.49336(7) 0.0544(6) Uani 1 1 d . . . . .
H2A H 1.168602 0.360048 0.519653 0.065 Uiso 1 1 calc R U . . .
C1 C 1.8543(5) -0.2709(3) 0.36786(9) 0.0653(8) Uani 1 1 d . . . . .
H1A H 1.926926 -0.380482 0.366932 0.078 Uiso 1 1 calc R U . . .
C19 C 1.9384(4) -0.1437(4) 0.39305(8) 0.0573(7) Uani 1 1 d . . . . .
H19A H 2.068808 -0.167782 0.408680 0.069 Uiso 1 1 calc R U . . .

loop_
_atom_site_aniso_label
_atom_site_aniso_U_11
_atom_site_aniso_U_22
_atom_site_aniso_U_33
_atom_site_aniso_U_23
_atom_site_aniso_U_13
_atom_site_aniso_U_12
O2 0.0203(6) 0.0557(8) 0.0299(7) -0.0022(6) 0.0002(5) -0.0032(5)
O1 0.0298(6) 0.0371(7) 0.0287(7) 0.0022(5) 0.0048(5) -0.0068(5)
C3 0.0203(8) 0.0269(8) 0.0276(8) 0.0000(6) 0.0029(6) 0.0036(6)
C4 0.0249(8) 0.0263(8) 0.0263(8) -0.0018(6) -0.0008(6) -0.0004(6)
C5 0.0223(8) 0.0253(8) 0.0274(8) -0.0035(6) 0.0009(6) 0.0007(6)
C6 0.0233(8) 0.0223(8) 0.0253(8) -0.0012(6) 0.0002(6) 0.0023(6)
C7 0.0225(8) 0.0243(8) 0.0272(8) -0.0020(6) 0.0000(6) -0.0009(6)
C8 0.0263(8) 0.0222(8) 0.0233(8) 0.0008(6) 0.0014(6) -0.0021(6)
C9 0.0207(8) 0.0249(8) 0.0280(8) -0.0007(6) 0.0022(6) 0.0013(6)
C10 0.0307(9) 0.0306(9) 0.0233(8) -0.0004(7) 0.0049(7) 0.0006(7)
C11 0.0275(8) 0.0272(8) 0.0268(9) 0.0011(7) 0.0000(7) -0.0001(7)
C12 0.0275(8) 0.0223(8) 0.0248(8) -0.0024(6) 0.0007(6) 0.0018(6)
C13 0.0302(9) 0.0235(8) 0.0256(8) -0.0018(6) 0.0039(7) 0.0010(6)
C14 0.0322(9) 0.0305(9) 0.0260(9) 0.0009(7) 0.0000(7) 0.0032(7)
C15 0.0241(8) 0.0255(8) 0.0237(8) -0.0026(6) 0.0044(6) -0.0007(6)
C16 0.0328(9) 0.0269(8) 0.0236(8) -0.0011(6) 0.0015(7) 0.0016(7)
C17 0.0268(8) 0.0297(8) 0.0242(8) -0.0020(6) 0.0055(6) 0.0011(7)
C18 0.0218(8) 0.0236(8) 0.0230(8) -0.0012(6) 0.0017(6) -0.0026(6)
N1 0.0469(9) 0.0337(8) 0.0213(7) 0.0015(6) 0.0038(6) 0.0148(7)
C20 0.0230(8) 0.0284(9) 0.0332(9) -0.0008(7) 0.0019(7) -0.0024(7)
C21 0.0295(9) 0.0292(9) 0.0271(9) -0.0009(7) 0.0011(7) 0.0050(7)
C22 0.0270(8) 0.0251(8) 0.0271(9) 0.0001(6) 0.0060(7) 0.0012(6)
C23 0.0375(10) 0.0289(9) 0.0243(8) 0.0046(7) 0.0065(7) 0.0055(7)
C24 0.0381(10) 0.0347(10) 0.0298(9) 0.0011(7) 0.0081(8) -0.0022(8)
C25 0.0323(9) 0.0325(9) 0.0287(9) -0.0026(7) 0.0019(7) -0.0026(7)
C26 0.0381(10) 0.0272(8) 0.0215(8) 0.0006(6) 0.0009(7) 0.0043(7)
C27 0.0290(9) 0.0283(9) 0.0285(9) -0.0032(7) 0.0023(7) 0.0002(7)
C28 0.0412(10) 0.0353(10) 0.0282(9) -0.0023(7) -0.0011(8) 0.0006(8)
C29 0.0342(9) 0.0406(10) 0.0217(8) 0.0020(7) 0.0020(7) 0.0094(8)
C30 0.0307(9) 0.0410(10) 0.0281(9) 0.0002(8) 0.0017(7) 0.0123(8)
C31 0.0357(10) 0.0426(10) 0.0237(9) 0.0015(7) 0.0059(7) 0.0102(8)
C32 0.0514(12) 0.0431(11) 0.0266(9) 0.0002(8) 0.0039(8) 0.0109(9)
C33 0.0455(11) 0.0357(10) 0.0241(9) 0.0005(7) 0.0027(8) 0.0045(8)
C34 0.0393(11) 0.0440(11) 0.0338(10) 0.0068(8) 0.0016(8) 0.0078(9)
C35 0.0525(12) 0.0348(10) 0.0309(10) 0.0024(8) 0.0074(8) -0.0050(9)
C36 0.0416(11) 0.0458(11) 0.0314(10) 0.0066(8) 0.0042(8) 0.0080(9)
C37 0.0462(12) 0.0680(15) 0.0314(11) 0.0142(10) 0.0097(9) 0.0121(11)
C38 0.100(2) 0.0274(10) 0.0405(12) 0.0005(9) 0.0241(13) -0.0017(11)
C39 0.0605(14) 0.0572(14) 0.0314(11) -0.0067(9) 0.0031(9) 0.0238(11)
C2 0.0536(13) 0.0818(17) 0.0262(10) 0.0010(10) 0.0084(9) 0.0272(12)
C1 0.102(2) 0.0358(12) 0.0542(15) 0.0127(11) 0.0351(15) 0.0347(13)
C19 0.0496(13) 0.0654(16) 0.0514(14) 0.0199(12) 0.0132(11) 0.0293(12)

loop_
_atom_type_symbol
_atom_type_description
_atom_type_scat_dispersion_real
_atom_type_scat_dispersion_imag
_atom_type_scat_source
C C 0.0181 0.0091 'International Tables Vol C Tables 4.2.6.8 and 6.1.1.4'
H H 0.0000 0.0000 'International Tables Vol C Tables 4.2.6.8 and 6.1.1.4'
N N 0.0311 0.0180 'International Tables Vol C Tables 4.2.6.8 and 6.1.1.4'
O O 0.0492 0.0322 'International Tables Vol C Tables 4.2.6.8 and 6.1.1.4'

loop_
_geom_angle_atom_site_label_1
_geom_angle_atom_site_label_2
_geom_angle_atom_site_label_3
_geom_angle
_geom_angle_site_symmetry_1
_geom_angle_site_symmetry_3
_geom_angle_publ_flag
C22 O1 C27 105.50(13) . . ?
C17 C3 C18 121.02(15) . . ?
C20 C4 C6 122.01(16) . . ?
O2 C5 C18 118.45(15) . . ?
O2 C5 C6 119.13(15) . . ?
C18 C5 C6 122.38(14) . . ?
C7 C6 C4 119.96(15) . . ?
C7 C6 C5 117.54(14) . . ?
C4 C6 C5 122.15(15) . . ?
C12 C7 C6 118.83(15) . . ?
C9 C8 C17 117.82(15) . . ?
C9 C8 C11 119.29(15) . . ?
C17 C8 C11 122.78(15) . . ?
C15 C9 C8 121.42(15) . . ?
C21 C10 C16 121.19(16) . . ?
C14 C11 C8 126.37(17) . . ?
C7 C12 C22 118.95(15) . . ?
C7 C12 C13 135.32(16) . . ?
C22 C12 C13 105.55(14) . . ?
C25 C13 C27 119.10(16) . . ?
C25 C13 C12 135.34(16) . . ?
C27 C13 C12 105.47(15) . . ?
C11 C14 C16 126.59(17) . . ?
C9 C15 C18 120.39(15) . . ?
C30 C16 C10 117.27(16) . . ?
C30 C16 C14 118.84(16) . . ?
C10 C16 C14 123.65(16) . . ?
C3 C17 C8 120.80(15) . . ?
C15 C18 C3 118.49(15) . . ?
C15 C18 C5 124.27(15) . . ?
C3 C18 C5 117.06(14) . . ?
C26 N1 C29 122.37(15) . . ?
C26 N1 C23 116.99(14) . . ?
C29 N1 C23 118.98(14) . . ?
C22 C20 C4 116.26(15) . . ?
C10 C21 C26 120.90(16) . . ?
C20 C22 O1 124.43(15) . . ?
C20 C22 C12 123.93(15) . . ?
O1 C22 C12 111.59(15) . . ?
C35 C23 C34 120.53(19) . . ?
C35 C23 N1 119.72(18) . . ?
C34 C23 N1 119.76(18) . . ?
C27 C24 C33 116.03(17) . . ?
C28 C25 C13 118.47(17) . . ?
C31 C26 C21 118.52(16) . . ?
C31 C26 N1 122.39(16) . . ?
C21 C26 N1 119.07(16) . . ?
C24 C27 O1 124.42(16) . . ?
C24 C27 C13 123.69(17) . . ?
O1 C27 C13 111.86(15) . . ?
C25 C28 C33 121.16(18) . . ?
C36 C29 C32 118.70(18) . . ?
C36 C29 N1 120.67(18) . . ?
C32 C29 N1 120.61(16) . . ?
C31 C30 C16 121.86(17) . . ?
C30 C31 C26 120.20(16) . . ?
C39 C32 C29 120.32(19) . . ?
C24 C33 C28 121.55(17) . . ?
C19 C34 C23 119.0(2) . . ?
C38 C35 C23 119.5(2) . . ?
C29 C36 C37 120.4(2) . . ?
C2 C37 C36 120.7(2) . . ?
C1 C38 C35 120.4(2) . . ?
C2 C39 C32 120.6(2) . . ?
C37 C2 C39 119.3(2) . . ?
C38 C1 C19 120.0(2) . . ?
C34 C19 C1 120.6(2) . . ?

loop_
_geom_bond_atom_site_label_1
_geom_bond_atom_site_label_2
_geom_bond_distance
_geom_bond_site_symmetry_2
_geom_bond_publ_flag
O2 C5 1.224(2) . ?
O1 C22 1.382(2) . ?
O1 C27 1.385(2) . ?
C3 C17 1.375(2) . ?
C3 C18 1.403(2) . ?
C4 C20 1.389(2) . ?
C4 C6 1.406(2) . ?
C5 C18 1.493(2) . ?
C5 C6 1.495(2) . ?
C6 C7 1.401(2) . ?
C7 C12 1.390(2) . ?
C8 C9 1.398(2) . ?
C8 C17 1.403(2) . ?
C8 C11 1.463(2) . ?
C9 C15 1.385(2) . ?
C10 C21 1.380(2) . ?
C10 C16 1.399(3) . ?
C11 C14 1.334(2) . ?
C12 C22 1.401(2) . ?
C12 C13 1.455(2) . ?
C13 C25 1.387(2) . ?
C13 C27 1.395(2) . ?
C14 C16 1.461(2) . ?
C15 C18 1.390(2) . ?
C16 C30 1.398(2) . ?
N1 C26 1.414(2) . ?
N1 C29 1.416(2) . ?
N1 C23 1.427(2) . ?
C20 C22 1.376(2) . ?
C21 C26 1.399(2) . ?
C23 C35 1.385(3) . ?
C23 C34 1.386(3) . ?
C24 C27 1.383(2) . ?
C24 C33 1.387(3) . ?
C25 C28 1.384(3) . ?
C26 C31 1.389(3) . ?
C28 C33 1.395(3) . ?
C29 C36 1.389(3) . ?
C29 C32 1.392(3) . ?
C30 C31 1.385(2) . ?
C32 C39 1.386(3) . ?
C34 C19 1.383(3) . ?
C35 C38 1.385(3) . ?
C36 C37 1.390(3) . ?
C37 C2 1.373(4) . ?
C38 C1 1.367(4) . ?
C39 C2 1.383(3) . ?
C1 C19 1.385(4) . ?
